data_2235091
loop_
_publ_author_name
'Philippe, Elisabeth'
'Manoury, Eric'
'Daran, Jean-Claude'

_publ_section_title
;
 (<i>R</i>)-2-[(Dimethylamino)methyl]-1,1'-bis(diphenylphosphinothioyl)ferrocene
 dichloromethane monsolvate
;
_journal_coeditor_code IM2377
_journal_issue 6
_journal_name_full 'Acta Crystallographica Section E'
_journal_page_first m799
_journal_page_last m800
_journal_paper_doi 10.1107/S1600536812022301
_journal_volume 68
_journal_year 2012
_chemical_formula_iupac '[Fe (C20 H21 N P S) (C17 H14 P S)] , C H2 Cl2'
_chemical_formula_moiety 'C37 H35 Fe N P2 S2 , C H2 Cl2'
_chemical_formula_sum 'C38 H37 Cl2 Fe N P2 S2'
_chemical_formula_weight 760.50
_chemical_name_systematic
;
(<i>R</i>)-2-[(Dimethylamino)methyl]-1,1'-bis(diphenylphosphinothioyl)ferrocene
dichloromethane monosolvate
;
_space_group_IT_number 19
_symmetry_cell_setting orthorhombic
_symmetry_space_group_name_Hall 'P 2ac 2ab'
_symmetry_space_group_name_H-M 'P 21 21 21'
_atom_sites_solution_hydrogens geom
_atom_sites_solution_primary direct
_atom_sites_solution_secondary difmap
_audit_creation_method SHELXL-97
_cell_angle_alpha 90.00
_cell_angle_beta 90.00
_cell_angle_gamma 90.00
_cell_formula_units_Z 4
_cell_length_a 8.9493(3)
_cell_length_b 16.8206(7)
_cell_length_c 23.7697(9)
_cell_measurement_reflns_used 9878
_cell_measurement_temperature 180(2)
_cell_measurement_theta_max 26.61
_cell_measurement_theta_min 2.43
_cell_volume 3578.1(2)
_computing_cell_refinement 'SAINT (Bruker, 2007)'
_computing_data_collection 'APEX2 (Bruker, 2007)'
_computing_data_reduction 'SAINT (Bruker, 2007)'
_computing_molecular_graphics 'ORTEPIII (Burnett & Johnson, 1996) and ORTEP-3 for Windows (Farrugia, 1997)'
_computing_publication_material 'WinGX (Farrugia, 1999)'
_computing_structure_refinement 'SHELXL97 (Sheldrick, 2008)'
_computing_structure_solution 'SIR97 (Altomare <i>et al.</i>, 1999)'
_diffrn_ambient_temperature 180(2)
_diffrn_measured_fraction_theta_full 0.998
_diffrn_measured_fraction_theta_max 0.998
_diffrn_measurement_device_type 'Bruker APEXII'
_diffrn_measurement_method '\w and \f scans'
_diffrn_radiation_monochromator graphite
_diffrn_radiation_source 'fine-focus sealed tube'
_diffrn_radiation_type MoK\a
_diffrn_radiation_wavelength 0.71073
_diffrn_reflns_av_R_equivalents 0.0397
_diffrn_reflns_av_sigmaI/netI 0.0302
_diffrn_reflns_limit_h_max 11
_diffrn_reflns_limit_h_min -11
_diffrn_reflns_limit_k_max 20
_diffrn_reflns_limit_k_min -21
_diffrn_reflns_limit_l_max 30
_diffrn_reflns_limit_l_min -29
_diffrn_reflns_number 61147
_diffrn_reflns_theta_full 27.06
_diffrn_reflns_theta_max 27.06
_diffrn_reflns_theta_min 2.10
_diffrn_standards_decay_% 0
_diffrn_standards_interval_count 0
_diffrn_standards_interval_time 0
_diffrn_standards_number 0
_exptl_absorpt_coefficient_mu 0.806
_exptl_absorpt_correction_T_max 1.0
_exptl_absorpt_correction_T_min 0.841
_exptl_absorpt_correction_type multi-scan
_exptl_absorpt_process_details '(SADABS; Bruker, 2007)'
_exptl_crystal_colour yellow
_exptl_crystal_density_diffrn 1.412
_exptl_crystal_density_method 'not measured'
_exptl_crystal_description needle
_exptl_crystal_F_000 1576
_exptl_crystal_size_max 0.48
_exptl_crystal_size_mid 0.11
_exptl_crystal_size_min 0.08
_platon_squeeze_details
;
Some residual electron density were difficult to modelize and therefore, the
SQUEEZE function of PLATON (Spek, 2003) was used to eliminate the contribution
of the electron density in the solvent region from the intensity data, and the
solvent-free model was employed for the final refinement. There are two
cavities of 246 \%A^3^ per unitl cell. PLATON estimated that each cavity
contains 82 electrons which may correspond to two solvent molecules of
dichloromethane as suggested by chemical analyses.
;
_refine_diff_density_max 0.629
_refine_diff_density_min -0.357
_refine_ls_abs_structure_details 'Flack (1983), 3441 Friedel pairs'
_refine_ls_abs_structure_Flack 0.043(16)
_refine_ls_extinction_method none
_refine_ls_goodness_of_fit_ref 1.093
_refine_ls_hydrogen_treatment constr
_refine_ls_matrix_type full
_refine_ls_number_parameters 393
_refine_ls_number_reflns 7854
_refine_ls_number_restraints 0
_refine_ls_restrained_S_all 1.093
_refine_ls_R_factor_all 0.0477
_refine_ls_R_factor_gt 0.0419
_refine_ls_shift/su_max 0.001
_refine_ls_shift/su_mean 0.000
_refine_ls_structure_factor_coef Fsqd
_refine_ls_weighting_details 'calc w=1/[\s^2^(Fo^2^)+(0.0472P)^2^+2.2997P] where P=(Fo^2^+2Fc^2^)/3'
_refine_ls_weighting_scheme calc
_refine_ls_wR_factor_gt 0.1000
_refine_ls_wR_factor_ref 0.1021
_reflns_number_gt 7097
_reflns_number_total 7854
_reflns_threshold_expression I>2\s(I)
_cod_data_source_file im2377.cif
_cod_data_source_block I
_cod_depositor_comments
;
 Marking atoms 'CT1', 'CT2' and 'CT3' as dummy atoms.

 Antanas Vaitkus,
 2017-02-20
;
_cod_database_code 2235091
_cod_database_fobs_code 2235091

loop_
_symmetry_equiv_pos_as_xyz
'x, y, z'
'-x+1/2, -y, z+1/2'
'x+1/2, -y+1/2, -z'
'-x, y+1/2, -z+1/2'

loop_
_atom_site_type_symbol
_atom_site_label
_atom_site_fract_x
_atom_site_fract_y
_atom_site_fract_z
_atom_site_U_iso_or_equiv
_atom_site_adp_type
_atom_site_calc_flag
_atom_site_refinement_flags
_atom_site_occupancy
_atom_site_symmetry_multiplicity
Fe Fe1 0.48389(4) 0.00564(3) 0.606968(17) 0.03074(11) Uani d . 1 1
P P1 0.23725(8) 0.02734(5) 0.71861(3) 0.02852(17) Uani d . 1 1
P P6 0.73306(8) 0.07876(5) 0.50958(3) 0.02409(16) Uani d . 1 1
S S1 0.13593(10) 0.12190(5) 0.68974(4) 0.0406(2) Uani d . 1 1
S S6 0.89329(9) 0.00330(5) 0.52544(3) 0.03778(19) Uani d . 1 1
N N2 0.5450(5) 0.1520(2) 0.75679(14) 0.0686(11) Uani d . 1 1
C C1 0.4171(3) 0.0049(2) 0.68857(12) 0.0325(7) Uani d . 1 1
C C2 0.5410(3) 0.0577(2) 0.68079(13) 0.0362(8) Uani d . 1 1
C C3 0.6606(3) 0.0106(3) 0.66053(13) 0.0494(10) Uani d . 1 1
H H3 0.7580 0.0300 0.6525 0.059 Uiso calc R 1 1
C C4 0.6152(4) -0.0689(2) 0.65397(15) 0.0462(9) Uani d . 1 1
H H4 0.6740 -0.1116 0.6400 0.055 Uiso calc R 1 1
C C5 0.4652(4) -0.0730(2) 0.67230(14) 0.0417(8) Uani d . 1 1
H H5 0.4059 -0.1198 0.6736 0.050 Uiso calc R 1 1
C C6 0.5518(3) 0.04440(19) 0.52950(12) 0.0287(7) Uani d . 1 1
C C7 0.4279(3) 0.0909(2) 0.54986(13) 0.0335(7) Uani d . 1 1
H H7 0.4281 0.1465 0.5567 0.040 Uiso calc R 1 1
C C8 0.3061(3) 0.0388(2) 0.55776(14) 0.0419(9) Uani d . 1 1
H H8 0.2093 0.0541 0.5702 0.050 Uiso calc R 1 1
C C9 0.3500(4) -0.0390(2) 0.54446(15) 0.0464(9) Uani d . 1 1
H H9 0.2893 -0.0852 0.5468 0.056 Uiso calc R 1 1
C C10 0.5022(4) -0.0362(2) 0.52682(13) 0.0400(7) Uani d . 1 1
H H10 0.5607 -0.0804 0.5153 0.048 Uiso calc R 1 1
C C21 0.5416(4) 0.1420(2) 0.69626(16) 0.0479(9) Uani d . 1 1
H H21A 0.6301 0.1681 0.6795 0.057 Uiso calc R 1 1
H H21B 0.4511 0.1680 0.6809 0.057 Uiso calc R 1 1
C C22 0.6886(8) 0.1248(4) 0.7806(3) 0.119(3) Uani d . 1 1
H H22A 0.7709 0.1537 0.7626 0.178 Uiso calc R 1 1
H H22B 0.7003 0.0677 0.7738 0.178 Uiso calc R 1 1
H H22C 0.6899 0.1350 0.8212 0.178 Uiso calc R 1 1
C C23 0.5062(9) 0.2326(3) 0.7734(2) 0.111(3) Uani d . 1 1
H H23A 0.5025 0.2360 0.8146 0.166 Uiso calc R 1 1
H H23B 0.4082 0.2465 0.7578 0.166 Uiso calc R 1 1
H H23C 0.5816 0.2697 0.7591 0.166 Uiso calc R 1 1
C C111 0.2708(3) 0.03238(19) 0.79388(12) 0.0310(6) Uani d . 1 1
C C112 0.3919(3) -0.0059(2) 0.81862(13) 0.0402(7) Uani d . 1 1
H H112 0.4579 -0.0366 0.7961 0.048 Uiso calc R 1 1
C C113 0.4166(4) 0.0005(3) 0.87580(14) 0.0468(8) Uani d . 1 1
H H113 0.5002 -0.0254 0.8923 0.056 Uiso calc R 1 1
C C114 0.3207(4) 0.0441(2) 0.90904(15) 0.0482(9) Uani d . 1 1
H H114 0.3378 0.0483 0.9484 0.058 Uiso calc R 1 1
C C115 0.1988(4) 0.0818(2) 0.88471(14) 0.0446(8) Uani d . 1 1
H H115 0.1323 0.1119 0.9074 0.053 Uiso calc R 1 1
C C116 0.1741(4) 0.0757(2) 0.82769(13) 0.0362(7) Uani d . 1 1
H H116 0.0901 0.1015 0.8114 0.043 Uiso calc R 1 1
C C121 0.1326(3) -0.06366(19) 0.70677(13) 0.0327(7) Uani d . 1 1
C C122 0.0559(4) -0.0718(2) 0.65611(15) 0.0382(8) Uani d . 1 1
H H122 0.0545 -0.0291 0.6300 0.046 Uiso calc R 1 1
C C123 -0.0181(4) -0.1416(2) 0.64376(17) 0.0473(9) Uani d . 1 1
H H123 -0.0661 -0.1477 0.6084 0.057 Uiso calc R 1 1
C C124 -0.0227(5) -0.2024(2) 0.68224(19) 0.0554(10) Uani d . 1 1
H H124 -0.0775 -0.2494 0.6742 0.067 Uiso calc R 1 1
C C125 0.0515(5) -0.1951(2) 0.73201(18) 0.0531(10) Uani d . 1 1
H H125 0.0490 -0.2376 0.7583 0.064 Uiso calc R 1 1
C C126 0.1312(4) -0.1260(2) 0.74514(15) 0.0437(8) Uani d . 1 1
H H126 0.1836 -0.1218 0.7798 0.052 Uiso calc R 1 1
C C611 0.7596(3) 0.17580(17) 0.54128(11) 0.0254(6) Uani d . 1 1
C C612 0.8712(3) 0.18721(19) 0.58077(12) 0.0294(6) Uani d . 1 1
H H612 0.9324 0.1439 0.5920 0.035 Uiso calc R 1 1
C C613 0.8938(3) 0.2616(2) 0.60395(14) 0.0384(7) Uani d . 1 1
H H613 0.9703 0.2691 0.6312 0.046 Uiso calc R 1 1
C C614 0.8055(4) 0.3256(2) 0.58777(13) 0.0386(8) Uani d . 1 1
H H614 0.8216 0.3767 0.6037 0.046 Uiso calc R 1 1
C C615 0.6936(4) 0.3142(2) 0.54805(14) 0.0362(7) Uani d . 1 1
H H615 0.6327 0.3578 0.5370 0.043 Uiso calc R 1 1
C C616 0.6703(3) 0.24041(18) 0.52467(12) 0.0302(6) Uani d . 1 1
H H616 0.5940 0.2331 0.4974 0.036 Uiso calc R 1 1
C C621 0.7209(3) 0.09785(17) 0.43468(11) 0.0251(6) Uani d . 1 1
C C622 0.8041(4) 0.1585(2) 0.41042(13) 0.0357(7) Uani d . 1 1
H H622 0.8578 0.1947 0.4335 0.043 Uiso calc R 1 1
C C623 0.8085(4) 0.1661(2) 0.35233(14) 0.0438(9) Uani d . 1 1
H H623 0.8661 0.2075 0.3359 0.053 Uiso calc R 1 1
C C624 0.7316(4) 0.1151(2) 0.31833(13) 0.0414(8) Uani d . 1 1
H H624 0.7366 0.1206 0.2786 0.050 Uiso calc R 1 1
C C625 0.6461(4) 0.0553(2) 0.34214(14) 0.0427(8) Uani d . 1 1
H H625 0.5918 0.0198 0.3187 0.051 Uiso calc R 1 1
C C626 0.6398(3) 0.0471(2) 0.39988(13) 0.0359(7) Uani d . 1 1
H H626 0.5796 0.0065 0.4160 0.043 Uiso calc R 1 1
. CT1 0.5398 -0.0138 0.6712 0.010 Uiso dum P . .
. CT2 0.4276 0.0198 0.5417 0.010 Uiso dum P . .
. CT3 0.7251 0.1066 0.3763 0.010 Uiso dum P . .

loop_
_atom_site_aniso_label
_atom_site_aniso_U_11
_atom_site_aniso_U_22
_atom_site_aniso_U_33
_atom_site_aniso_U_12
_atom_site_aniso_U_13
_atom_site_aniso_U_23
Fe1 0.0273(2) 0.0402(3) 0.0247(2) 0.00255(18) 0.00526(16) 0.01199(19)
P1 0.0269(3) 0.0326(4) 0.0260(4) 0.0068(3) 0.0028(3) 0.0074(3)
P6 0.0225(3) 0.0311(4) 0.0186(3) 0.0000(3) 0.0010(3) 0.0037(3)
S1 0.0450(5) 0.0375(5) 0.0393(5) 0.0162(4) -0.0074(4) 0.0079(4)
S6 0.0392(4) 0.0435(5) 0.0306(4) 0.0150(4) 0.0001(3) 0.0075(4)
N2 0.111(3) 0.052(2) 0.0427(19) -0.009(2) -0.021(2) 0.0029(16)
C1 0.0314(14) 0.0435(18) 0.0228(14) 0.0099(14) 0.0040(11) 0.0127(15)
C2 0.0288(15) 0.056(2) 0.0233(15) -0.0050(14) -0.0038(12) 0.0097(14)
C3 0.0232(14) 0.096(3) 0.0294(16) 0.0046(18) 0.0022(12) 0.014(2)
C4 0.0409(19) 0.055(2) 0.042(2) 0.0176(18) 0.0139(16) 0.0223(17)
C5 0.0449(19) 0.0435(19) 0.0366(18) 0.0204(16) 0.0156(15) 0.0192(15)
C6 0.0274(14) 0.0397(18) 0.0190(14) -0.0062(12) 0.0039(11) 0.0055(13)
C7 0.0269(14) 0.047(2) 0.0269(15) 0.0016(13) -0.0022(12) 0.0104(14)
C8 0.0242(14) 0.070(3) 0.0315(18) -0.0044(15) -0.0011(13) 0.0151(17)
C9 0.0457(19) 0.058(2) 0.0356(19) -0.0232(18) 0.0044(15) 0.0052(17)
C10 0.0461(19) 0.0458(19) 0.0281(16) -0.0050(16) 0.0030(14) -0.0014(14)
C21 0.053(2) 0.049(2) 0.042(2) -0.0101(17) -0.0031(17) 0.0139(17)
C22 0.142(6) 0.097(4) 0.117(5) -0.001(4) -0.085(5) 0.003(4)
C23 0.211(8) 0.043(3) 0.078(4) -0.018(4) -0.048(5) -0.009(2)
C111 0.0295(14) 0.0384(17) 0.0251(14) 0.0022(13) 0.0053(11) 0.0100(12)
C112 0.0368(15) 0.056(2) 0.0275(15) 0.0090(17) 0.0019(12) 0.0102(16)
C113 0.0436(17) 0.063(2) 0.0338(17) 0.0012(18) -0.0049(14) 0.0122(18)
C114 0.053(2) 0.065(2) 0.0275(17) -0.0119(19) 0.0057(15) 0.0090(16)
C115 0.0446(18) 0.056(2) 0.0331(18) 0.0014(16) 0.0114(15) -0.0032(16)
C116 0.0375(16) 0.0403(18) 0.0307(16) 0.0070(14) 0.0034(13) 0.0024(14)
C121 0.0307(15) 0.0344(17) 0.0331(16) 0.0113(13) 0.0077(12) 0.0060(13)
C122 0.0312(16) 0.043(2) 0.0400(19) 0.0041(14) -0.0006(13) 0.0139(16)
C123 0.043(2) 0.046(2) 0.053(2) 0.0045(17) -0.0012(17) -0.0062(17)
C124 0.056(2) 0.042(2) 0.068(3) -0.0078(18) 0.016(2) -0.0063(19)
C125 0.072(3) 0.032(2) 0.055(2) 0.0017(18) 0.024(2) 0.0088(17)
C126 0.058(2) 0.0350(18) 0.0384(19) 0.0098(17) 0.0115(16) 0.0066(15)
C611 0.0224(13) 0.0321(15) 0.0216(13) -0.0020(12) 0.0030(11) 0.0028(11)
C612 0.0263(14) 0.0411(18) 0.0207(14) -0.0001(13) 0.0015(11) 0.0030(12)
C613 0.0309(15) 0.058(2) 0.0269(16) -0.0094(15) -0.0011(13) -0.0027(15)
C614 0.0397(18) 0.045(2) 0.0312(17) -0.0076(15) 0.0041(13) -0.0086(15)
C615 0.0323(16) 0.0357(18) 0.0404(18) -0.0003(13) 0.0070(13) 0.0062(15)
C616 0.0286(14) 0.0381(17) 0.0239(14) 0.0016(13) -0.0012(12) 0.0007(13)
C621 0.0233(13) 0.0324(16) 0.0197(13) 0.0063(11) 0.0023(10) 0.0007(11)
C622 0.0410(18) 0.0376(18) 0.0285(16) -0.0057(14) 0.0035(13) 0.0043(14)
C623 0.050(2) 0.050(2) 0.0310(17) 0.0018(17) 0.0107(15) 0.0144(16)
C624 0.0448(18) 0.056(2) 0.0234(15) 0.0127(17) 0.0026(14) 0.0063(15)
C625 0.0418(19) 0.059(2) 0.0277(17) -0.0059(16) -0.0037(14) -0.0033(15)
C626 0.0334(15) 0.0462(19) 0.0281(16) -0.0073(14) 0.0018(13) -0.0036(14)

loop_
_atom_type_symbol
_atom_type_description
_atom_type_scat_dispersion_real
_atom_type_scat_dispersion_imag
_atom_type_scat_source
C C 0.0033 0.0016 'International Tables Vol C Tables 4.2.6.8 and 6.1.1.4'
H H 0.0000 0.0000 'International Tables Vol C Tables 4.2.6.8 and 6.1.1.4'
N N 0.0061 0.0033 'International Tables Vol C Tables 4.2.6.8 and 6.1.1.4'
P P 0.1023 0.0942 'International Tables Vol C Tables 4.2.6.8 and 6.1.1.4'
S S 0.1246 0.1234 'International Tables Vol C Tables 4.2.6.8 and 6.1.1.4'
Fe Fe 0.3463 0.8444 'International Tables Vol C Tables 4.2.6.8 and 6.1.1.4'

loop_
_geom_angle_atom_site_label_1
_geom_angle_atom_site_label_2
_geom_angle_atom_site_label_3
_geom_angle
CT1 Fe1 CT2 176.82(3)
CT1 Fe1 C2 37.12(10)
CT2 Fe1 C2 146.06(10)
CT1 Fe1 C1 36.75(8)
CT2 Fe1 C1 144.12(8)
C2 Fe1 C1 41.36(13)
CT1 Fe1 C3 35.63(9)
CT2 Fe1 C3 145.24(9)
C2 Fe1 C3 40.86(14)
C1 Fe1 C3 68.34(12)
CT1 Fe1 C7 146.69(10)
CT2 Fe1 C7 36.50(10)
C2 Fe1 C7 109.57(14)
C1 Fe1 C7 124.64(13)
C3 Fe1 C7 125.46(16)
CT1 Fe1 C10 141.04(11)
CT2 Fe1 C10 36.33(10)
C2 Fe1 C10 159.80(13)
C1 Fe1 C10 156.23(14)
C3 Fe1 C10 122.50(14)
C7 Fe1 C10 68.88(14)
CT1 Fe1 C6 144.19(8)
CT2 Fe1 C6 36.65(8)
C2 Fe1 C6 124.52(12)
C1 Fe1 C6 161.71(14)
C3 Fe1 C6 108.63(12)
C7 Fe1 C6 41.32(12)
C10 Fe1 C6 40.94(13)
CT1 Fe1 C5 35.88(12)
CT2 Fe1 C5 141.48(12)
C2 Fe1 C5 69.07(15)
C1 Fe1 C5 41.15(14)
C3 Fe1 C5 67.34(16)
C7 Fe1 C5 160.11(13)
C10 Fe1 C5 119.54(15)
C6 Fe1 C5 155.96(13)
CT1 Fe1 C4 36.47(11)
CT2 Fe1 C4 140.93(11)
C2 Fe1 C4 69.38(15)
C1 Fe1 C4 69.18(13)
C3 Fe1 C4 40.30(17)
C7 Fe1 C4 159.20(13)
C10 Fe1 C4 104.61(15)
C6 Fe1 C4 121.01(13)
C5 Fe1 C4 40.36(13)
CT1 Fe1 C9 141.26(10)
CT2 Fe1 C9 36.16(10)
C2 Fe1 C9 158.85(14)
C1 Fe1 C9 121.19(13)
C3 Fe1 C9 157.44(17)
C7 Fe1 C9 68.37(15)
C10 Fe1 C9 40.83(14)
C6 Fe1 C9 68.80(12)
C5 Fe1 C9 105.38(16)
C4 Fe1 C9 120.38(17)
CT1 Fe1 C8 145.23(9)
CT2 Fe1 C8 35.66(9)
C2 Fe1 C8 124.85(15)
C1 Fe1 C8 108.53(12)
C3 Fe1 C8 161.71(18)
C7 Fe1 C8 40.37(13)
C10 Fe1 C8 67.88(15)
C6 Fe1 C8 68.33(12)
C5 Fe1 C8 123.01(14)
C4 Fe1 C8 157.15(16)
C9 Fe1 C8 39.98(15)
C1 P1 C111 104.65(13)
C1 P1 C121 102.87(15)
C111 P1 C121 106.09(14)
C1 P1 S1 116.46(11)
C111 P1 S1 112.61(11)
C121 P1 S1 113.08(10)
C6 P6 C621 105.26(14)
C6 P6 C611 107.47(14)
C621 P6 C611 104.87(13)
C6 P6 S6 113.92(11)
C621 P6 S6 110.44(9)
C611 P6 S6 114.13(10)
C21 N2 C23 112.0(4)
C21 N2 C22 111.3(5)
C23 N2 C22 113.1(5)
C2 C1 C5 107.4(3)
C2 C1 P1 127.8(3)
C5 C1 P1 124.6(3)
C2 C1 Fe1 69.20(17)
C5 C1 Fe1 70.05(17)
P1 C1 Fe1 129.88(15)
C3 C2 C1 106.4(3)
C3 C2 C21 128.6(3)
C1 C2 C21 124.8(3)
C3 C2 Fe1 69.78(19)
C1 C2 Fe1 69.44(17)
C21 C2 Fe1 129.5(2)
C4 C3 C2 110.6(3)
C4 C3 Fe1 70.5(2)
C2 C3 Fe1 69.36(17)
C4 C3 H3 124.7
C2 C3 H3 124.7
Fe1 C3 H3 127.0
C3 C4 C5 106.6(3)
C3 C4 Fe1 69.17(19)
C5 C4 Fe1 69.69(19)
C3 C4 H4 126.7
C5 C4 H4 126.7
Fe1 C4 H4 126.0
C4 C5 C1 108.9(3)
C4 C5 Fe1 69.95(19)
C1 C5 Fe1 68.80(17)
C4 C5 H5 125.5
C1 C5 H5 125.5
Fe1 C5 H5 127.3
C10 C6 C7 106.9(3)
C10 C6 P6 125.3(2)
C7 C6 P6 127.8(2)
C10 C6 Fe1 69.22(18)
C7 C6 Fe1 69.01(17)
P6 C6 Fe1 127.72(16)
C8 C7 C6 107.6(3)
C8 C7 Fe1 70.39(18)
C6 C7 Fe1 69.67(17)
C8 C7 H7 126.2
C6 C7 H7 126.2
Fe1 C7 H7 125.3
C9 C8 C7 109.4(3)
C9 C8 Fe1 70.0(2)
C7 C8 Fe1 69.24(17)
C9 C8 H8 125.3
C7 C8 H8 125.3
Fe1 C8 H8 127.1
C8 C9 C10 107.6(3)
C8 C9 Fe1 70.0(2)
C10 C9 Fe1 69.07(19)
C8 C9 H9 126.2
C10 C9 H9 126.2
Fe1 C9 H9 126.3
C9 C10 C6 108.4(3)
C9 C10 Fe1 70.1(2)
C6 C10 Fe1 69.84(19)
C9 C10 H10 125.8
C6 C10 H10 125.8
Fe1 C10 H10 125.8
N2 C21 C2 111.3(3)
N2 C21 H21A 109.4
C2 C21 H21A 109.4
N2 C21 H21B 109.4
C2 C21 H21B 109.4
H21A C21 H21B 108.0
N2 C22 H22A 109.5
N2 C22 H22B 109.5
H22A C22 H22B 109.5
N2 C22 H22C 109.5
H22A C22 H22C 109.5
H22B C22 H22C 109.5
N2 C23 H23A 109.5
N2 C23 H23B 109.5
H23A C23 H23B 109.5
N2 C23 H23C 109.5
H23A C23 H23C 109.5
H23B C23 H23C 109.5
C116 C111 C112 118.9(3)
C116 C111 P1 119.5(2)
C112 C111 P1 121.6(2)
C113 C112 C111 120.3(3)
C113 C112 H112 119.8
C111 C112 H112 119.8
C114 C113 C112 120.4(3)
C114 C113 H113 119.8
C112 C113 H113 119.8
C113 C114 C115 119.6(3)
C113 C114 H114 120.2
C115 C114 H114 120.2
C116 C115 C114 120.2(3)
C116 C115 H115 119.9
C114 C115 H115 119.9
C115 C116 C111 120.6(3)
C115 C116 H116 119.7
C111 C116 H116 119.7
C126 C121 C122 119.2(3)
C126 C121 P1 122.6(3)
C122 C121 P1 118.1(2)
C123 C122 C121 120.3(3)
C123 C122 H122 119.9
C121 C122 H122 119.9
C124 C123 C122 120.4(4)
C124 C123 H123 119.8
C122 C123 H123 119.8
C125 C124 C123 119.8(4)
C125 C124 H124 120.1
C123 C124 H124 120.1
C124 C125 C126 121.2(4)
C124 C125 H125 119.4
C126 C125 H125 119.4
C121 C126 C125 119.0(4)
C121 C126 H126 120.5
C125 C126 H126 120.5
C612 C611 C616 119.6(3)
C612 C611 P6 120.1(2)
C616 C611 P6 120.3(2)
C613 C612 C611 120.1(3)
C613 C612 H612 120.0
C611 C612 H612 120.0
C612 C613 C614 120.5(3)
C612 C613 H613 119.7
C614 C613 H613 119.7
C613 C614 C615 119.5(3)
C613 C614 H614 120.3
C615 C614 H614 120.3
C616 C615 C614 120.5(3)
C616 C615 H615 119.8
C614 C615 H615 119.8
C615 C616 C611 119.9(3)
C615 C616 H616 120.1
C611 C616 H616 120.1
C622 C621 C626 118.9(3)
C622 C621 P6 120.4(2)
C626 C621 P6 120.4(2)
C623 C622 C621 119.7(3)
C623 C622 H622 120.1
C621 C622 H622 120.1
C624 C623 C622 121.2(3)
C624 C623 H623 119.4
C622 C623 H623 119.4
C623 C624 C625 119.6(3)
C623 C624 H624 120.2
C625 C624 H624 120.2
C626 C625 C624 120.1(3)
C626 C625 H625 120.0
C624 C625 H625 120.0
C625 C626 C621 120.5(3)
C625 C626 H626 119.7
C621 C626 H626 119.7

loop_
_geom_bond_atom_site_label_1
_geom_bond_atom_site_label_2
_geom_bond_distance
Fe1 CT1 1.6401(4)
Fe1 CT2 1.6488(4)
Fe1 C2 2.027(3)
Fe1 C1 2.030(3)
Fe1 C3 2.032(3)
Fe1 C7 2.037(3)
Fe1 C10 2.038(3)
Fe1 C6 2.046(3)
Fe1 C5 2.046(3)
Fe1 C4 2.050(3)
Fe1 C9 2.051(4)
Fe1 C8 2.052(3)
P1 C1 1.800(3)
P1 C111 1.816(3)
P1 C121 1.816(3)
P1 S1 1.9551(11)
P6 C6 1.786(3)
P6 C621 1.812(3)
P6 C611 1.813(3)
P6 S6 1.9519(11)
N2 C21 1.449(5)
N2 C23 1.454(6)
N2 C22 1.477(7)
C1 C2 1.432(4)
C1 C5 1.433(5)
C2 C3 1.417(5)
C2 C21 1.464(5)
C3 C4 1.406(6)
C3 H3 0.9500
C4 C5 1.413(5)
C4 H4 0.9500
C5 H5 0.9500
C6 C10 1.428(5)
C6 C7 1.440(4)
C7 C8 1.411(5)
C7 H7 0.9500
C8 C9 1.403(6)
C8 H8 0.9500
C9 C10 1.426(5)
C9 H9 0.9500
C10 H10 0.9500
C21 H21A 0.9900
C21 H21B 0.9900
C22 H22A 0.9800
C22 H22B 0.9800
C22 H22C 0.9800
C23 H23A 0.9800
C23 H23B 0.9800
C23 H23C 0.9800
C111 C116 1.388(4)
C111 C112 1.391(4)
C112 C113 1.381(4)
C112 H112 0.9500
C113 C114 1.378(5)
C113 H113 0.9500
C114 C115 1.388(5)
C114 H114 0.9500
C115 C116 1.377(5)
C115 H115 0.9500
C116 H116 0.9500
C121 C126 1.390(5)
C121 C122 1.393(5)
C122 C123 1.379(5)
C122 H122 0.9500
C123 C124 1.373(6)
C123 H123 0.9500
C124 C125 1.362(6)
C124 H124 0.9500
C125 C126 1.399(6)
C125 H125 0.9500
C126 H126 0.9500
C611 C612 1.384(4)
C611 C616 1.406(4)
C612 C613 1.382(5)
C612 H612 0.9500
C613 C614 1.389(5)
C613 H613 0.9500
C614 C615 1.389(5)
C614 H614 0.9500
C615 C616 1.377(5)
C615 H615 0.9500
C616 H616 0.9500
C621 C622 1.388(4)
C621 C626 1.393(4)
C622 C623 1.387(5)
C622 H622 0.9500
C623 C624 1.364(5)
C623 H623 0.9500
C624 C625 1.385(5)
C624 H624 0.9500
C625 C626 1.381(5)
C625 H625 0.9500
C626 H626 0.9500

loop_
_geom_hbond_atom_site_label_D
_geom_hbond_atom_site_label_H
_geom_hbond_atom_site_label_A
_geom_hbond_site_symmetry_A
_geom_hbond_distance_DH
_geom_hbond_distance_HA
_geom_hbond_distance_DA
_geom_hbond_angle_DHA
C612 H612 S6 . 0.95 2.87 3.367(3) 114.1
C113 H113 CT3 2_655 0.95 2.84 3.678(4) 147.9

loop_
_geom_torsion_atom_site_label_1
_geom_torsion_atom_site_label_2
_geom_torsion_atom_site_label_3
_geom_torsion_atom_site_label_4
_geom_torsion
C1 CT1 CT2 C8 0.3(3)
C2 CT1 CT2 C7 0.1(2)
C3 CT1 CT2 C6 0.6(3)
C4 CT1 CT2 C10 1.0(2)
C5 CT1 CT2 C9 1.8(2)
C1 C2 C21 N2 71.2(4)
C3 C2 C21 N2 -102.8(4)

loop_
_platon_squeeze_void_nr
_platon_squeeze_void_average_x
_platon_squeeze_void_average_y
_platon_squeeze_void_average_z
_platon_squeeze_void_volume
_platon_squeeze_void_count_electrons
1 -0.012 0.250 0.000 245.7 82.2
2 -0.028 0.750 0.500 245.7 82.1
